data_7151116
loop_
_publ_author_name
'Nikitin, Kirill'
'M\"uller-Bunz, Helge'
'Ortin, Yannick'
'McGlinchey, Michael J.'

_publ_section_title
;
 Joining the rings: the preparation of 2- and 3-indenyl-triptycenes,
 and curious related processes.
;
_journal_issue 12
_journal_name_full 'Organic &amp; biomolecular chemistry'
_journal_page_first 1952
_journal_page_last 1960
_journal_paper_doi 10.1039/b703437g
_journal_volume 5
_journal_year 2007
_chemical_formula_sum 'C29 H20'
_chemical_formula_weight 368.45
_chemical_name_systematic
;
?
;
_space_group_IT_number 62
_symmetry_cell_setting orthorhombic
_symmetry_space_group_name_Hall '-P 2ac 2n'
_symmetry_space_group_name_H-M 'P n m a'
_atom_sites_solution_hydrogens geom
_atom_sites_solution_primary direct
_atom_sites_solution_secondary difmap
_audit_creation_method SHELXL-97
_cell_angle_alpha 90.00
_cell_angle_beta 90.00
_cell_angle_gamma 90.00
_cell_formula_units_Z 4
_cell_length_a 14.876(2)
_cell_length_b 10.0507(14)
_cell_length_c 12.6706(18)
_cell_measurement_reflns_used 4077
_cell_measurement_temperature 100(2)
_cell_measurement_theta_max 26.28
_cell_measurement_theta_min 2.59
_cell_volume 1894.4(5)
_computing_cell_refinement 'Bruker SMART'
_computing_data_collection 'Bruker SMART'
_computing_data_reduction 'Bruker SAINT'
_computing_molecular_graphics 'Bruker SHELXTL'
_computing_publication_material 'Bruker SHELXTL'
_computing_structure_refinement 'SHELXL-97 (Sheldrick, 1997)'
_computing_structure_solution 'SHELXS-97 (Sheldrick, 1990)'
_diffrn_ambient_temperature 100(2)
_diffrn_measured_fraction_theta_full 1.000
_diffrn_measured_fraction_theta_max 1.000
_diffrn_measurement_device_type 'CCD area detector'
_diffrn_measurement_method 'phi and omega scans'
_diffrn_radiation_monochromator graphite
_diffrn_radiation_source 'fine-focus sealed tube'
_diffrn_radiation_type MoK\a
_diffrn_radiation_wavelength 0.71073
_diffrn_reflns_av_R_equivalents 0.0390
_diffrn_reflns_av_sigmaI/netI 0.0214
_diffrn_reflns_limit_h_max 17
_diffrn_reflns_limit_h_min -17
_diffrn_reflns_limit_k_max 11
_diffrn_reflns_limit_k_min -11
_diffrn_reflns_limit_l_max 14
_diffrn_reflns_limit_l_min -14
_diffrn_reflns_number 12772
_diffrn_reflns_theta_full 24.00
_diffrn_reflns_theta_max 24.00
_diffrn_reflns_theta_min 2.11
_exptl_absorpt_coefficient_mu 0.073
_exptl_absorpt_correction_T_max 0.9935
_exptl_absorpt_correction_T_min 0.6722
_exptl_absorpt_correction_type multi-scan
_exptl_absorpt_process_details SADABS
_exptl_crystal_colour colourless
_exptl_crystal_density_diffrn 1.292
_exptl_crystal_density_method 'not measured'
_exptl_crystal_description plate
_exptl_crystal_F_000 776
_exptl_crystal_size_max 0.33
_exptl_crystal_size_mid 0.25
_exptl_crystal_size_min 0.09
_refine_diff_density_max 0.287
_refine_diff_density_min -0.174
_refine_diff_density_rms 0.044
_refine_ls_extinction_method none
_refine_ls_goodness_of_fit_ref 1.230
_refine_ls_hydrogen_treatment constr
_refine_ls_matrix_type full
_refine_ls_number_parameters 145
_refine_ls_number_reflns 1586
_refine_ls_number_restraints 0
_refine_ls_restrained_S_all 1.230
_refine_ls_R_factor_all 0.0587
_refine_ls_R_factor_gt 0.0530
_refine_ls_shift/su_max 0.004
_refine_ls_shift/su_mean 0.001
_refine_ls_structure_factor_coef Fsqd
_refine_ls_weighting_details 'calc w=1/[\s^2^(Fo^2^)+(0.0301P)^2^+1.7783P] where P=(Fo^2^+2Fc^2^)/3'
_refine_ls_weighting_scheme calc
_refine_ls_wR_factor_gt 0.1137
_refine_ls_wR_factor_ref 0.1164
_reflns_number_gt 1432
_reflns_number_total 1586
_reflns_threshold_expression >2sigma(I)
_cod_data_source_file b703437g.txt
_cod_data_source_block mjm143
_cod_depositor_comments
;
The following automatic conversions were performed:
'_symmetry_cell_setting' value 'Orthorhombic' changed to 'orthorhombic'
according to '/home/saulius/struct/CIF-dictionaries/cif_core.dic'
dictionary named 'cif_core.dic' version 2.4.1 from 2010-06-29.

Automatic conversion script
Id: cif_fix_enum 1527 2010-12-29 10:47:43Z saulius 
;
_cod_original_cell_volume 1894.5(5)
_cod_original_sg_symbol_H-M Pnma
_cod_database_code 7151116

loop_
_symmetry_equiv_pos_as_xyz
'x, y, z'
'-x+1/2, -y, z+1/2'
'-x, y+1/2, -z'
'x+1/2, -y+1/2, -z+1/2'
'-x, -y, -z'
'x-1/2, y, -z-1/2'
'x, -y-1/2, z'
'-x-1/2, y-1/2, z-1/2'

loop_
_atom_site_label
_atom_site_type_symbol
_atom_site_fract_x
_atom_site_fract_y
_atom_site_fract_z
_atom_site_U_iso_or_equiv
_atom_site_adp_type
_atom_site_occupancy
_atom_site_symmetry_multiplicity
_atom_site_calc_flag
_atom_site_refinement_flags
_atom_site_disorder_assembly
_atom_site_disorder_group
C1 C 0.49149(14) 0.0385(2) 0.35655(17) 0.0264(5) Uani 1 1 d . . .
H1 H 0.4638 0.0398 0.4241 0.032 Uiso 1 1 calc R . .
C2 C 0.55628(15) -0.0562(3) 0.33410(18) 0.0322(6) Uani 1 1 d . . .
H2 H 0.5722 -0.1203 0.3860 0.039 Uiso 1 1 calc R . .
C3 C 0.59784(16) -0.0581(3) 0.23663(19) 0.0359(6) Uani 1 1 d . . .
H3 H 0.6422 -0.1233 0.2215 0.043 Uiso 1 1 calc R . .
C4 C 0.57474(15) 0.0354(3) 0.16096(18) 0.0340(6) Uani 1 1 d . . .
H4 H 0.6026 0.0335 0.0935 0.041 Uiso 1 1 calc R . .
C4A C 0.51132(14) 0.1309(2) 0.18379(17) 0.0279(5) Uani 1 1 d . . .
C9 C 0.4013(2) 0.2500 0.2947(2) 0.0237(7) Uani 1 2 d S . .
C9A C 0.46687(14) 0.1313(2) 0.28124(16) 0.0238(5) Uani 1 1 d . . .
C10 C 0.4892(2) 0.2500 0.1149(2) 0.0299(8) Uani 1 2 d S . .
H10 H 0.5229 0.2500 0.0466 0.036 Uiso 1 2 calc SR . .
C11 C 0.3882(2) 0.2500 0.0997(2) 0.0250(7) Uani 1 2 d S . .
C12 C 0.3408(2) 0.2500 0.1948(2) 0.0240(7) Uani 1 2 d S . .
C13 C 0.2480(2) 0.2500 0.1925(2) 0.0246(7) Uani 1 2 d S . .
H13 H 0.2150 0.2500 0.2566 0.030 Uiso 1 2 calc SR . .
C14 C 0.2030(2) 0.2500 0.0970(3) 0.0292(8) Uani 1 2 d S . .
H14 H 0.1392 0.2500 0.0957 0.035 Uiso 1 2 calc SR . .
C15 C 0.2508(2) 0.2500 0.0030(3) 0.0310(8) Uani 1 2 d S . .
H15 H 0.2197 0.2500 -0.0625 0.037 Uiso 1 2 calc SR . .
C16 C 0.3442(2) 0.2500 0.0048(3) 0.0310(8) Uani 1 2 d S . .
H16 H 0.3773 0.2500 -0.0594 0.037 Uiso 1 2 calc SR . .
C17 C 0.3432(2) 0.2500 0.3929(2) 0.0227(7) Uani 1 2 d S . .
C18 C 0.30351(15) 0.1346(3) 0.43837(18) 0.0364(6) Uani 1 1 d P A .
H18A H 0.3143 0.0450 0.4183 0.044 Uiso 0.50 1 calc PR A 1
H18B H 0.3505 0.0758 0.4681 0.044 Uiso 0.50 1 calc PR A 2
H18C H 0.2696 0.0844 0.3843 0.044 Uiso 0.50 1 calc PR A 2
C18A C 0.24207(14) 0.1809(2) 0.52316(16) 0.0265(5) Uani 1 1 d . . .
C19 C 0.19174(15) 0.1105(3) 0.59743(18) 0.0326(6) Uani 1 1 d . A .
H19 H 0.1925 0.0160 0.5986 0.039 Uiso 1 1 calc R . .
C20 C 0.14116(15) 0.1810(3) 0.66877(17) 0.0331(6) Uani 1 1 d . . .
H20 H 0.1056 0.1345 0.7189 0.040 Uiso 1 1 calc R A .

loop_
_atom_site_aniso_label
_atom_site_aniso_U_11
_atom_site_aniso_U_22
_atom_site_aniso_U_33
_atom_site_aniso_U_23
_atom_site_aniso_U_13
_atom_site_aniso_U_12
C1 0.0249(12) 0.0346(13) 0.0198(11) -0.0021(10) -0.0020(9) 0.0013(10)
C2 0.0325(13) 0.0376(14) 0.0265(12) -0.0037(11) -0.0100(10) 0.0080(11)
C3 0.0291(13) 0.0437(15) 0.0350(14) -0.0120(12) -0.0061(11) 0.0152(12)
C4 0.0248(12) 0.0527(16) 0.0244(12) -0.0087(12) 0.0036(10) 0.0043(12)
C4A 0.0225(12) 0.0371(13) 0.0240(11) -0.0046(11) -0.0026(9) -0.0008(10)
C9 0.0210(16) 0.0304(18) 0.0196(16) 0.000 -0.0020(13) 0.000
C9A 0.0190(11) 0.0315(13) 0.0209(11) -0.0021(10) -0.0033(9) -0.0008(10)
C10 0.0281(18) 0.043(2) 0.0188(16) 0.000 0.0044(14) 0.000
C11 0.0263(17) 0.0255(17) 0.0233(16) 0.000 0.0007(14) 0.000
C12 0.0268(17) 0.0224(17) 0.0227(17) 0.000 0.0016(14) 0.000
C13 0.0277(17) 0.0219(17) 0.0242(17) 0.000 0.0034(14) 0.000
C14 0.0246(17) 0.0251(17) 0.0378(19) 0.000 -0.0074(15) 0.000
C15 0.039(2) 0.0308(19) 0.0237(17) 0.000 -0.0097(15) 0.000
C16 0.041(2) 0.0315(19) 0.0210(17) 0.000 0.0014(15) 0.000
C17 0.0183(15) 0.0317(18) 0.0182(15) 0.000 -0.0028(13) 0.000
C18 0.0272(12) 0.0583(17) 0.0238(12) 0.0088(12) -0.0002(10) 0.0137(12)
C18A 0.0212(11) 0.0396(13) 0.0188(11) 0.0034(10) -0.0020(9) 0.0065(10)
C19 0.0342(13) 0.0331(14) 0.0306(13) 0.0051(11) 0.0003(11) 0.0063(11)
C20 0.0271(12) 0.0487(14) 0.0234(12) 0.0081(11) 0.0067(10) -0.0040(11)

loop_
_atom_type_symbol
_atom_type_description
_atom_type_scat_dispersion_real
_atom_type_scat_dispersion_imag
_atom_type_scat_source
C C 0.0033 0.0016 'International Tables Vol C Tables 4.2.6.8 and 6.1.1.4'
H H 0.0000 0.0000 'International Tables Vol C Tables 4.2.6.8 and 6.1.1.4'

loop_
_geom_angle_atom_site_label_1
_geom_angle_atom_site_label_2
_geom_angle_atom_site_label_3
_geom_angle
_geom_angle_site_symmetry_1
_geom_angle_site_symmetry_3
_geom_angle_publ_flag
C9A C1 C2 120.4(2) . . ?
C9A C1 H1 119.8 . . ?
C2 C1 H1 119.8 . . ?
C3 C2 C1 120.3(2) . . ?
C3 C2 H2 119.8 . . ?
C1 C2 H2 119.8 . . ?
C2 C3 C4 119.9(2) . . ?
C2 C3 H3 120.0 . . ?
C4 C3 H3 120.0 . . ?
C4A C4 C3 119.8(2) . . ?
C4A C4 H4 120.1 . . ?
C3 C4 H4 120.1 . . ?
C4 C4A C9A 120.7(2) . . ?
C4 C4A C10 125.3(2) . . ?
C9A C4A C10 113.7(2) . . ?
C17 C9 C9A 116.73(16) . 7_565 ?
C17 C9 C9A 116.73(16) . . ?
C9A C9 C9A 100.6(2) 7_565 . ?
C17 C9 C12 109.8(2) . . ?
C9A C9 C12 105.94(17) 7_565 . ?
C9A C9 C12 105.94(17) . . ?
C1 C9A C4A 118.7(2) . . ?
C1 C9A C9 127.5(2) . . ?
C4A C9A C9 113.4(2) . . ?
C11 C10 C4A 106.76(18) . . ?
C11 C10 C4A 106.76(18) . 7_565 ?
C4A C10 C4A 104.1(3) . 7_565 ?
C11 C10 H10 112.9 . . ?
C4A C10 H10 112.9 . . ?
C4A C10 H10 112.9 7_565 . ?
C16 C11 C12 121.1(3) . . ?
C16 C11 C10 125.8(3) . . ?
C12 C11 C10 113.1(3) . . ?
C13 C12 C11 119.2(3) . . ?
C13 C12 C9 126.7(3) . . ?
C11 C12 C9 114.2(3) . . ?
C12 C13 C14 120.2(3) . . ?
C12 C13 H13 119.9 . . ?
C14 C13 H13 119.9 . . ?
C13 C14 C15 120.2(3) . . ?
C13 C14 H14 119.9 . . ?
C15 C14 H14 119.9 . . ?
C14 C15 C16 119.9(3) . . ?
C14 C15 H15 120.1 . . ?
C16 C15 H15 120.1 . . ?
C11 C16 C15 119.5(3) . . ?
C11 C16 H16 120.3 . . ?
C15 C16 H16 120.3 . . ?
C18 C17 C18 109.1(3) . 7_565 ?
C18 C17 C18 109.1(3) . 7_565 ?
C18 C17 C18 0.0(2) 7_565 7_565 ?
C18 C17 C9 124.73(14) . . ?
C18 C17 C9 124.73(14) 7_565 . ?
C18 C17 C9 124.73(14) 7_565 . ?
C17 C18 C18A 107.1(2) . . ?
C17 C18 H18A 126.5 . . ?
C17 C18 H18B 110.3 . . ?
C17 C18 H18C 110.3 . . ?
C18A C18 H18A 126.5 . . ?
C18A C18 H18B 110.3 . . ?
C18A C18 H18C 110.3 . . ?
C18A C18A C19 120.48(14) 7_565 . ?
C18A C18A C18 108.25(14) 7_565 . ?
C19 C18A C18 131.2(2) . . ?
C20 C19 C18A 118.4(2) . . ?
C20 C19 H19 120.8 . . ?
C18A C19 H19 120.8 . . ?
C19 C20 C20 121.06(15) . 7_565 ?
C19 C20 H20 119.5 . . ?
C20 C20 H20 119.5 7_565 . ?

loop_
_geom_bond_atom_site_label_1
_geom_bond_atom_site_label_2
_geom_bond_distance
_geom_bond_site_symmetry_2
_geom_bond_publ_flag
C1 C9A 1.384(3) . ?
C1 C2 1.384(3) . ?
C1 H1 0.9500 . ?
C2 C3 1.381(3) . ?
C2 H2 0.9500 . ?
C3 C4 1.386(4) . ?
C3 H3 0.9500 . ?
C4 C4A 1.377(3) . ?
C4 H4 0.9500 . ?
C4A C9A 1.401(3) . ?
C4A C10 1.518(3) . ?
C9 C17 1.514(4) . ?
C9 C9A 1.550(3) 7_565 ?
C9 C9A 1.550(3) . ?
C9 C12 1.555(4) . ?
C10 C11 1.514(4) . ?
C10 C4A 1.518(3) 7_565 ?
C10 H10 1.0000 . ?
C11 C16 1.370(4) . ?
C11 C12 1.396(4) . ?
C12 C13 1.380(4) . ?
C13 C14 1.383(4) . ?
C13 H13 0.9500 . ?
C14 C15 1.387(5) . ?
C14 H14 0.9500 . ?
C15 C16 1.391(5) . ?
C15 H15 0.9500 . ?
C16 H16 0.9500 . ?
C17 C18 1.424(3) . ?
C17 C18 1.424(3) 7_565 ?
C17 C18 1.424(3) 7_565 ?
C18 C18A 1.485(3) . ?
C18 H18A 0.9500 . ?
C18 H18B 0.9900 . ?
C18 H18C 0.9900 . ?
C18A C18A 1.389(5) 7_565 ?
C18A C19 1.395(3) . ?
C19 C20 1.373(3) . ?
C19 H19 0.9500 . ?
C20 C20 1.388(5) 7_565 ?
C20 H20 0.9500 . ?

loop_
_geom_torsion_atom_site_label_1
_geom_torsion_atom_site_label_2
_geom_torsion_atom_site_label_3
_geom_torsion_atom_site_label_4
_geom_torsion
_geom_torsion_site_symmetry_1
_geom_torsion_site_symmetry_2
_geom_torsion_site_symmetry_3
_geom_torsion_site_symmetry_4
_geom_torsion_publ_flag
C9A C1 C2 C3 0.8(3) . . . . ?
C1 C2 C3 C4 0.1(4) . . . . ?
C2 C3 C4 C4A 0.9(4) . . . . ?
C3 C4 C4A C9A -2.8(4) . . . . ?
C3 C4 C4A C10 170.9(2) . . . . ?
C2 C1 C9A C4A -2.6(3) . . . . ?
C2 C1 C9A C9 -175.2(2) . . . . ?
C4 C4A C9A C1 3.6(3) . . . . ?
C10 C4A C9A C1 -170.8(2) . . . . ?
C4 C4A C9A C9 177.2(2) . . . . ?
C10 C4A C9A C9 2.8(3) . . . . ?
C17 C9 C9A C1 -13.4(3) . . . . ?
C9A C9 C9A C1 113.9(2) 7_565 . . . ?
C12 C9 C9A C1 -135.9(2) . . . . ?
C17 C9 C9A C4A 173.7(2) . . . . ?
C9A C9 C9A C4A -59.0(3) 7_565 . . . ?
C12 C9 C9A C4A 51.2(2) . . . . ?
C4 C4A C10 C11 128.5(3) . . . . ?
C9A C4A C10 C11 -57.4(3) . . . . ?
C4 C4A C10 C4A -118.8(2) . . . 7_565 ?
C9A C4A C10 C4A 55.3(3) . . . 7_565 ?
C4A C10 C11 C16 -124.56(16) . . . . ?
C4A C10 C11 C16 124.56(16) 7_565 . . . ?
C4A C10 C11 C12 55.44(16) . . . . ?
C4A C10 C11 C12 -55.44(16) 7_565 . . . ?
C16 C11 C12 C13 0.0 . . . . ?
C10 C11 C12 C13 180.0 . . . . ?
C16 C11 C12 C9 180.0 . . . . ?
C10 C11 C12 C9 0.0 . . . . ?
C17 C9 C12 C13 0.0 . . . . ?
C9A C9 C12 C13 -126.84(15) 7_565 . . . ?
C9A C9 C12 C13 126.84(15) . . . . ?
C17 C9 C12 C11 180.0 . . . . ?
C9A C9 C12 C11 53.16(15) 7_565 . . . ?
C9A C9 C12 C11 -53.16(15) . . . . ?
C11 C12 C13 C14 0.0 . . . . ?
C9 C12 C13 C14 180.0 . . . . ?
C12 C13 C14 C15 0.0 . . . . ?
C13 C14 C15 C16 0.0 . . . . ?
C12 C11 C16 C15 0.0 . . . . ?
C10 C11 C16 C15 180.0 . . . . ?
C14 C15 C16 C11 0.0 . . . . ?
C9A C9 C17 C18 -157.2(2) 7_565 . . . ?
C9A C9 C17 C18 -38.2(4) . . . . ?
C12 C9 C17 C18 82.3(3) . . . . ?
C9A C9 C17 C18 38.2(4) 7_565 . . 7_565 ?
C9A C9 C17 C18 157.2(2) . . . 7_565 ?
C12 C9 C17 C18 -82.3(3) . . . 7_565 ?
C9A C9 C17 C18 38.2(4) 7_565 . . 7_565 ?
C9A C9 C17 C18 157.2(2) . . . 7_565 ?
C12 C9 C17 C18 -82.3(3) . . . 7_565 ?
C18 C17 C18 C18A -5.3(3) 7_565 . . . ?
C18 C17 C18 C18A -5.3(3) 7_565 . . . ?
C9 C17 C18 C18A -172.0(2) . . . . ?
C17 C18 C18A C18A 3.2(2) . . . 7_565 ?
C17 C18 C18A C19 -174.6(2) . . . . ?
C18A C18A C19 C20 1.2(3) 7_565 . . . ?
C18 C18A C19 C20 178.9(2) . . . . ?
C18A C19 C20 C20 -1.2(3) . . . 7_565 ?
